data_4131152
loop_
_publ_author_name
'Abdulkarim, Ali'
'Hinkel, Felix'
'J\"ansch, Daniel'
'Freudenberg, Jan'
'Golling, Florian E.'
'M\"ullen, Klaus'

_publ_section_title
;
 A New Solution to an Old Problem: Synthesis of Unsubstituted
 Poly(para-phenylene).
;
_journal_issue 50
_journal_name_full 'Journal of the American Chemical Society'
_journal_page_first 16208
_journal_page_last 16211
_journal_paper_doi 10.1021/jacs.6b10254
_journal_volume 138
_journal_year 2016
_chemical_compound_source 'see text'
_chemical_formula_moiety 'C20 H18 Br2 O2'
_chemical_formula_sum 'C20 H18 Br2 O2'
_chemical_formula_weight 450.14
_space_group_IT_number 114
_space_group_name_Hall 'P -4 2n'
_space_group_name_H-M_alt 'P -4 21 c'
_symmetry_cell_setting tetragonal
_symmetry_Int_Tables_number 114
_symmetry_space_group_name_Hall 'P -4 2n'
_symmetry_space_group_name_H-M 'P -4 21 c'
_atom_sites_solution_hydrogens ' ?'
_atom_sites_solution_primary ' ?'
_atom_sites_solution_secondary ' ?'
_cell_angle_alpha 90
_cell_angle_beta 90
_cell_angle_gamma 90
_cell_formula_units_Z 8
_cell_length_a 19.570(2)
_cell_length_b 19.570(2)
_cell_length_c 9.704(2)
_cell_measurement_temperature 173
_cell_volume 3716.5(9)
_computing_publication_material 'PLATON (Spek, 2003)'
_diffrn_detector_area_resol_mean 18.4
_diffrn_radiation_probe x-ray
_diffrn_radiation_type MoK\a
_diffrn_radiation_wavelength 0.71073
_diffrn_reflns_reduction_process
;
;
_exptl_absorpt_coefficient_mu 4.371
_exptl_absorpt_correction_type ' ?'
_exptl_crystal_colour ' ?'
_exptl_crystal_density_diffrn 1.609
_exptl_crystal_density_method 'Not Measured'
_exptl_crystal_description ' ?'
_exptl_crystal_F_000 1792
_exptl_crystal_size_max 0.500
_exptl_crystal_size_mid 0.050
_exptl_crystal_size_min 0.040
_refine_diff_density_max 0.401
_refine_diff_density_min -0.563
_refine_diff_density_rms 0.085
_refine_ls_abs_structure_details 'Flack (1983)'
_refine_ls_extinction_method ' ?'
_refine_ls_hydrogen_treatment ' ?'
_refine_ls_number_restraints 0
_refine_ls_weighting_scheme ?
_cod_data_source_file ja6b10254_si_003.cif
_cod_data_source_block aa1
_cod_original_cell_volume 3716.5(11)
_cod_database_code 4131152

loop_
_symmetry_equiv_pos_site_id
_symmetry_equiv_pos_as_xyz
1 x,y,z
2 y,-x,-z
3 -x,-y,z
4 -y,x,-z
5 1/2+x,1/2-y,1/2-z
6 1/2-y,1/2-x,1/2+z
7 1/2-x,1/2+y,1/2-z
8 1/2+y,1/2+x,1/2+z

loop_
_atom_site_label
_atom_site_type_symbol
_atom_site_fract_x
_atom_site_fract_y
_atom_site_fract_z
_atom_site_U_iso_or_equiv
_atom_site_adp_type
_atom_site_occupancy
_atom_site_site_symmetry_order
_atom_site_calc_flag
_atom_site_refinement_flags_posn
_atom_site_refinement_flags_adp
Br1 Br 0.62971(5) 0.02868(5) 0.45992(13) 0.0703(4) Uani 1 1 d . .
Br2 Br 0.11622(3) 0.02693(3) 0.57817(9) 0.0370(2) Uani 1 1 d . .
C1 C 0.4539(3) 0.2838(3) 0.6012(7) 0.0268(16) Uani 1 1 d . .
C2 C 0.4228(4) 0.2717(4) 0.7410(7) 0.0282(17) Uani 1 1 d . .
H2 H 0.4530 0.2654 0.8166 0.034 Uiso 1 1 calc R U
C3 C 0.3558(4) 0.2692(3) 0.7662(8) 0.0279(16) Uani 1 1 d . .
H3 H 0.3413 0.2588 0.8573 0.034 Uiso 1 1 calc R U
C4 C 0.3021(3) 0.2818(3) 0.6590(7) 0.0254(16) Uani 1 1 d . .
C5 C 0.3333(4) 0.3000(3) 0.5233(8) 0.0313(18) Uani 1 1 d . .
H5 H 0.3035 0.3120 0.4500 0.038 Uiso 1 1 calc R U
C6 C 0.3997(4) 0.3003(4) 0.4988(7) 0.0322(18) Uani 1 1 d . .
H6 H 0.4141 0.3121 0.4083 0.039 Uiso 1 1 calc R U
C7 C 0.4962(3) 0.2206(3) 0.5617(8) 0.0305(16) Uani 1 1 d . .
C8 C 0.5616(4) 0.2127(4) 0.6165(9) 0.041(2) Uani 1 1 d . .
H8 H 0.5797 0.2474 0.6746 0.049 Uiso 1 1 calc R U
C9 C 0.6005(4) 0.1560(4) 0.5884(10) 0.046(2) Uani 1 1 d . .
H9 H 0.6446 0.1511 0.6282 0.055 Uiso 1 1 calc R U
C10 C 0.5753(4) 0.1066(4) 0.5027(10) 0.047(2) Uani 1 1 d . .
C11 C 0.5110(4) 0.1131(4) 0.4437(10) 0.050(2) Uani 1 1 d . .
H11 H 0.4941 0.0791 0.3829 0.060 Uiso 1 1 calc R U
C12 C 0.4714(4) 0.1704(4) 0.4751(9) 0.041(2) Uani 1 1 d . .
H12 H 0.4270 0.1748 0.4365 0.050 Uiso 1 1 calc R U
C13 C 0.2558(3) 0.2186(3) 0.6420(7) 0.0235(15) Uani 1 1 d . .
C14 C 0.2840(4) 0.1523(3) 0.6429(7) 0.0292(17) Uani 1 1 d . .
H14 H 0.3318 0.1466 0.6561 0.035 Uiso 1 1 calc R U
C15 C 0.2429(3) 0.0954(3) 0.6248(8) 0.0271(16) Uani 1 1 d . .
H15 H 0.2621 0.0508 0.6255 0.033 Uiso 1 1 calc R U
C16 C 0.1726(3) 0.1046(3) 0.6056(7) 0.0244(16) Uani 1 1 d . .
C17 C 0.1448(3) 0.1689(3) 0.6042(7) 0.0307(18) Uani 1 1 d . .
H17 H 0.0971 0.1746 0.5912 0.037 Uiso 1 1 calc R U
C18 C 0.1867(3) 0.2257(3) 0.6219(8) 0.0292(17) Uani 1 1 d . .
H18 H 0.1671 0.2702 0.6201 0.035 Uiso 1 1 calc R U
O19 O 0.5031(2) 0.3387(2) 0.6088(6) 0.0400(14) Uani 1 1 d . .
C20 C 0.4768(5) 0.4026(4) 0.6531(9) 0.046(2) Uani 1 1 d . .
H20A H 0.4598 0.3984 0.7477 0.069 Uiso 1 1 calc R U
H20B H 0.4394 0.4166 0.5922 0.069 Uiso 1 1 calc R U
H20C H 0.5132 0.4370 0.6500 0.069 Uiso 1 1 calc R U
O21 O 0.2561(2) 0.3341(2) 0.7067(6) 0.0356(13) Uani 1 1 d . .
C22 C 0.2875(4) 0.3992(3) 0.7267(10) 0.041(2) Uani 1 1 d . .
H22A H 0.3080 0.4146 0.6400 0.062 Uiso 1 1 calc R U
H22B H 0.3231 0.3953 0.7973 0.062 Uiso 1 1 calc R U
H22C H 0.2530 0.4323 0.7567 0.062 Uiso 1 1 calc R U

loop_
_atom_site_aniso_label
_atom_site_aniso_U_11
_atom_site_aniso_U_22
_atom_site_aniso_U_33
_atom_site_aniso_U_23
_atom_site_aniso_U_13
_atom_site_aniso_U_12
Br1 0.0559(6) 0.0503(5) 0.1047(10) -0.0048(6) 0.0119(6) 0.0147(5)
Br2 0.0363(4) 0.0257(4) 0.0491(4) 0.0000(4) -0.0022(4) -0.0021(3)
C1 0.029(4) 0.033(4) 0.019(4) -0.006(3) -0.002(3) -0.006(3)
C2 0.034(4) 0.036(4) 0.014(4) -0.001(3) -0.009(3) -0.003(3)
C3 0.038(4) 0.026(4) 0.020(4) 0.000(3) -0.004(3) -0.004(3)
C4 0.034(4) 0.021(4) 0.021(4) -0.003(3) 0.003(3) -0.001(3)
C5 0.040(4) 0.027(4) 0.026(4) -0.004(3) -0.009(4) 0.006(3)
C6 0.045(5) 0.031(4) 0.020(4) 0.000(3) 0.001(4) 0.000(3)
C7 0.030(3) 0.031(4) 0.031(4) 0.002(4) 0.005(4) -0.003(3)
C8 0.035(4) 0.046(5) 0.042(6) -0.001(4) 0.001(4) -0.005(4)
C9 0.027(4) 0.060(5) 0.049(5) -0.003(5) -0.002(4) 0.008(3)
C10 0.040(5) 0.038(5) 0.064(6) 0.003(5) 0.010(4) 0.004(4)
C11 0.050(5) 0.042(5) 0.059(6) -0.012(5) 0.004(5) -0.008(4)
C12 0.036(4) 0.039(4) 0.050(5) -0.003(4) 0.001(4) 0.000(4)
C13 0.025(3) 0.028(4) 0.018(4) -0.008(3) -0.003(3) 0.003(3)
C14 0.029(4) 0.036(4) 0.023(4) 0.000(3) -0.006(3) 0.004(3)
C15 0.031(4) 0.024(4) 0.027(4) 0.000(3) -0.005(3) 0.004(3)
C16 0.027(3) 0.025(4) 0.020(4) 0.001(3) -0.002(3) -0.002(3)
C17 0.022(3) 0.039(4) 0.031(5) -0.006(4) -0.001(3) 0.004(3)
C18 0.028(4) 0.026(4) 0.033(5) -0.009(3) -0.006(3) 0.005(3)
O19 0.036(3) 0.034(3) 0.050(4) -0.005(3) 0.004(3) -0.009(2)
C20 0.056(5) 0.035(4) 0.047(5) 0.002(4) -0.006(5) -0.011(4)
O21 0.033(3) 0.026(3) 0.047(4) -0.012(2) 0.001(3) 0.002(2)
C22 0.040(5) 0.027(4) 0.056(6) -0.014(4) -0.004(4) 0.003(3)

loop_
_atom_type_symbol
_atom_type_description
_atom_type_scat_dispersion_real
_atom_type_scat_dispersion_imag
_atom_type_scat_source
C C 0.0033 0.0016 ' International Tables Vol C Tables 4.2.6.8 and 6.1.1.4'
H H 0.0000 0.0000 ' International Tables Vol C Tables 4.2.6.8 and 6.1.1.4'
Br Br -0.2901 2.4595 ' International Tables Vol C Tables 4.2.6.8 and 6.1.1.4'
O O 0.0106 0.0060 ' International Tables Vol C Tables 4.2.6.8 and 6.1.1.4'

loop_
_geom_angle_atom_site_label_1
_geom_angle_atom_site_label_2
_geom_angle_atom_site_label_3
_geom_angle
O19 C1 C6 110.3(6)
O19 C1 C2 109.9(5)
C6 C1 C2 110.4(6)
O19 C1 C7 104.6(5)
C6 C1 C7 113.1(6)
C2 C1 C7 108.4(6)
C3 C2 C1 124.6(6)
C3 C2 H2 117.7
C1 C2 H2 117.7
C2 C3 C4 123.7(7)
C2 C3 H3 118.1
C4 C3 H3 118.1
O21 C4 C5 111.6(6)
O21 C4 C3 109.4(6)
C5 C4 C3 111.3(6)
O21 C4 C13 103.8(5)
C5 C4 C13 109.7(6)
C3 C4 C13 110.8(5)
C6 C5 C4 124.2(7)
C6 C5 H5 117.9
C4 C5 H5 117.9
C5 C6 C1 125.4(7)
C5 C6 H6 117.3
C1 C6 H6 117.3
C12 C7 C8 118.3(7)
C12 C7 C1 122.4(6)
C8 C7 C1 119.2(6)
C9 C8 C7 121.5(7)
C9 C8 H8 119.2
C7 C8 H8 119.2
C10 C9 C8 119.5(7)
C10 C9 H9 120.2
C8 C9 H9 120.2
C9 C10 C11 120.8(7)
C9 C10 Br1 119.8(6)
C11 C10 Br1 119.3(7)
C10 C11 C12 119.1(8)
C10 C11 H11 120.4
C12 C11 H11 120.4
C7 C12 C11 120.7(7)
C7 C12 H12 119.7
C11 C12 H12 119.7
C18 C13 C14 118.7(6)
C18 C13 C4 120.8(6)
C14 C13 C4 120.5(6)
C15 C14 C13 120.7(6)
C15 C14 H14 119.6
C13 C14 H14 119.6
C14 C15 C16 119.0(6)
C14 C15 H15 120.5
C16 C15 H15 120.5
C17 C16 C15 120.6(6)
C17 C16 Br2 120.2(5)
C15 C16 Br2 119.2(5)
C16 C17 C18 119.9(6)
C16 C17 H17 120.0
C18 C17 H17 120.0
C13 C18 C17 121.0(6)
C13 C18 H18 119.5
C17 C18 H18 119.5
C20 O19 C1 115.5(5)
O19 C20 H20A 109.5
O19 C20 H20B 109.5
H20A C20 H20B 109.5
O19 C20 H20C 109.5
H20A C20 H20C 109.5
H20B C20 H20C 109.5
C22 O21 C4 114.2(5)
O21 C22 H22A 109.5
O21 C22 H22B 109.5
H22A C22 H22B 109.5
O21 C22 H22C 109.5
H22A C22 H22C 109.5
H22B C22 H22C 109.5

loop_
_geom_bond_atom_site_label_1
_geom_bond_atom_site_label_2
_geom_bond_distance
Br1 C10 1.906(8)
Br2 C16 1.898(6)
C1 O19 1.445(7)
C1 C6 1.489(10)
C1 C2 1.506(10)
C1 C7 1.536(9)
C2 C3 1.334(10)
C2 H2 0.9500
C3 C4 1.500(10)
C3 H3 0.9500
C4 O21 1.440(8)
C4 C5 1.494(10)
C4 C13 1.542(9)
C5 C6 1.321(10)
C5 H5 0.9500
C6 H6 0.9500
C7 C12 1.382(10)
C7 C8 1.395(10)
C8 C9 1.373(10)
C8 H8 0.9500
C9 C10 1.366(11)
C9 H9 0.9500
C10 C11 1.390(11)
C11 C12 1.394(10)
C11 H11 0.9500
C12 H12 0.9500
C13 C18 1.374(9)
C13 C14 1.409(9)
C14 C15 1.385(9)
C14 H14 0.9500
C15 C16 1.399(9)
C15 H15 0.9500
C16 C17 1.370(9)
C17 C18 1.392(9)
C17 H17 0.9500
C18 H18 0.9500
O19 C20 1.419(9)
C20 H20A 0.9800
C20 H20B 0.9800
C20 H20C 0.9800
O21 C22 1.426(8)
C22 H22A 0.9800
C22 H22B 0.9800
C22 H22C 0.9800

loop_
_geom_torsion_atom_site_label_1
_geom_torsion_atom_site_label_2
_geom_torsion_atom_site_label_3
_geom_torsion_atom_site_label_4
_geom_torsion
O19 C1 C2 C3 128.3(7)
C6 C1 C2 C3 6.5(10)
C7 C1 C2 C3 -117.9(8)
C1 C2 C3 C4 -3.4(11)
C2 C3 C4 O21 -126.0(7)
C2 C3 C4 C5 -2.2(9)
C2 C3 C4 C13 120.1(7)
O21 C4 C5 C6 126.9(7)
C3 C4 C5 C6 4.3(10)
C13 C4 C5 C6 -118.7(8)
C4 C5 C6 C1 -0.8(12)
O19 C1 C6 C5 -126.0(7)
C2 C1 C6 C5 -4.4(10)
C7 C1 C6 C5 117.3(8)
O19 C1 C7 C12 -143.8(7)
C6 C1 C7 C12 -23.7(10)
C2 C1 C7 C12 99.0(8)
O19 C1 C7 C8 37.3(8)
C6 C1 C7 C8 157.3(7)
C2 C1 C7 C8 -80.0(8)
C12 C7 C8 C9 -1.4(11)
C1 C7 C8 C9 177.6(7)
C7 C8 C9 C10 1.3(12)
C8 C9 C10 C11 0.0(13)
C8 C9 C10 Br1 178.6(6)
C9 C10 C11 C12 -1.2(13)
Br1 C10 C11 C12 -179.8(6)
C8 C7 C12 C11 0.1(12)
C1 C7 C12 C11 -178.8(7)
C10 C11 C12 C7 1.1(13)
O21 C4 C13 C18 23.6(9)
C5 C4 C13 C18 -95.8(8)
C3 C4 C13 C18 141.0(7)
O21 C4 C13 C14 -158.1(6)
C5 C4 C13 C14 82.5(8)
C3 C4 C13 C14 -40.8(9)
C18 C13 C14 C15 -0.4(11)
C4 C13 C14 C15 -178.7(6)
C13 C14 C15 C16 0.0(11)
C14 C15 C16 C17 0.2(11)
C14 C15 C16 Br2 179.1(5)
C15 C16 C17 C18 0.1(11)
Br2 C16 C17 C18 -178.9(5)
C14 C13 C18 C17 0.6(11)
C4 C13 C18 C17 178.9(7)
C16 C17 C18 C13 -0.5(11)
C6 C1 O19 C20 62.1(8)
C2 C1 O19 C20 -59.8(8)
C7 C1 O19 C20 -176.0(6)
C5 C4 O21 C22 -60.4(8)
C3 C4 O21 C22 63.3(8)
C13 C4 O21 C22 -178.4(6)
